data_7249781
loop_
_publ_author_name
'Wzgarda-Raj, Kinga'
'Rybarczyk-Pirek, Agnieszka J.'
'Palusiak, Marcin'

_publ_section_title
;
 The N--H&#x22EF;S hydrogen bonding pattern in trithiocyanuric acid in
 crystalline state: geometric, topological, and energetic analysis of
 trithiocyanuric acid cocrystals
;
_journal_name_full CrystEngComm
_journal_paper_doi 10.1039/D4CE01153H
_journal_year 2025
_chemical_formula_moiety 'C3 H3 N3 S3, C5 H5 N3 S'
_chemical_formula_sum 'C8 H8 N6 S4'
_chemical_formula_weight 316.44
_space_group_crystal_system triclinic
_space_group_IT_number 2
_space_group_name_Hall '-P 1'
_space_group_name_H-M_alt 'P -1'
_atom_sites_solution_hydrogens mixed
_atom_sites_solution_primary dual
_audit_creation_date 2024-01-23
_audit_creation_method
;
Olex2 1.5
(compiled 2023.08.24 svn.re1ec1418 for OlexSys, GUI svn.r6817)
;
_audit_update_record
;
2024-07-13 deposited with the CCDC.	2024-12-27 downloaded from the CCDC.
;
_cell_angle_alpha 110.3160(10)
_cell_angle_beta 106.3480(10)
_cell_angle_gamma 95.8180(10)
_cell_formula_units_Z 2
_cell_length_a 8.01570(10)
_cell_length_b 8.57070(10)
_cell_length_c 11.04420(10)
_cell_measurement_reflns_used 11005
_cell_measurement_temperature 293(2)
_cell_measurement_theta_max 74.7220
_cell_measurement_theta_min 4.5060
_cell_volume 665.851(15)
_computing_cell_refinement 'CrysAlisPro 1.171.40.78a (Rigaku OD, 2020)'
_computing_data_collection 'CrysAlisPro 1.171.40.78a (Rigaku OD, 2020)'
_computing_data_reduction 'CrysAlisPro 1.171.40.78a (Rigaku OD, 2020)'
_computing_molecular_graphics 'Olex2 1.5 (Dolomanov et al., 2009)'
_computing_publication_material 'Olex2 1.5 (Dolomanov et al., 2009)'
_computing_structure_refinement 'SHELXL 2018/3 (Sheldrick, 2015)'
_computing_structure_solution 'SHELXT 2018/2 (Sheldrick, 2018)'
_diffrn_ambient_temperature 293(2)
_diffrn_detector 'Hybrid Pixel Array Detector'
_diffrn_detector_area_resol_mean 10.0000
_diffrn_detector_type HyPix
_diffrn_measured_fraction_theta_full 0.999
_diffrn_measured_fraction_theta_max 0.965
_diffrn_measurement_details
;
List of Runs (angles in degrees, time in seconds):

  # Type    Start    End  Width  t~exp~   \w     \q     \k     \f   Frames
#--------------------------------------------------------------------------
  1  \w     32.00 119.00   0.50    0.11    --   47.27  57.00  60.00  174
  2  \w     25.00 119.00   0.50    0.11    --   47.27  77.00  90.00  188
  3  \w     25.00 119.00   0.50    0.11    --   47.27  77.00 -60.00  188
  4  \w     25.00 119.00   0.50    0.11    --   47.27  77.00 -90.00  188
  5  \w     32.00 119.00   0.50    0.11    --   47.27  57.00-120.00  174
  6  \w     25.00 119.00   0.50    0.11    --   47.27  77.00-180.00  188
  7  \w     32.00 119.00   0.50    0.11    --   47.27  57.00-180.00  174
  8  \w    -12.00  28.00   0.50    0.11    --  -47.27  19.00  60.00   80
  9  \w    -12.00  28.00   0.50    0.11    --  -47.27  19.00 150.00   80
 10  \w    -12.00  28.00   0.50    0.11    --  -47.27  19.00 -60.00   80
 11  \w    -12.00  28.00   0.50    0.11    --  -47.27  19.00 -90.00   80
 12  \w     92.00 176.00   0.50    0.45    --  105.67  15.00  30.00  168
 13  \w     89.00 177.00   0.50    0.45    --  105.67 135.00-147.00  176
 14  \w     95.00 177.00   0.50    0.45    --  105.67 125.00 -90.00  164
 15  \w     89.00 177.00   0.50    0.45    --  105.67 135.00  31.00  176
 16  \w     93.00 177.00   0.50    0.45    --  105.67  45.00 -90.00  168
 17  \w    -27.00  12.00   0.50    0.11    --   47.27 -19.00-120.00   78
 18  \w    -27.00  12.00   0.50    0.11    --   47.27 -19.00-150.00   78
 19  \w    -27.00  12.00   0.50    0.11    --   47.27 -19.00 -60.00   78
 20  \w     33.00 128.00   0.50    0.45    --  105.67 -77.00 120.00  190
 21  \w     33.00  75.00   0.50    0.45    --  105.67 -61.00   0.00   84
 22  \w     33.00 105.00   0.50    0.45    --  105.67 -95.00 -30.00  144
 23  \w     40.00 101.00   0.50    0.11    --   47.27-135.00 -33.00  122
 24  \w     40.00 119.00   0.50    0.45    --  105.67-135.00 -33.00  158
 25  \w     34.00 111.00   0.50    0.45    --  105.67-125.00  90.00  154
 26  \w     40.00 119.00   0.50    0.45    --  105.67-135.00 146.00  158
 27  \w     40.00 101.00   0.50    0.11    --   47.27-135.00 146.00  122
 28  \w     33.00 105.00   0.50    0.45    --  105.67 -95.00 -60.00  144
 29  \w     33.00 105.00   0.50    0.45    --  105.67 -95.00-150.00  144
 30  \w    -93.00 -18.00   0.50    0.11    --  -47.27 135.00  31.00  150
 31  \w    -93.00 -19.00   0.50    0.45    --  -91.75 135.00  31.00  148
 32  \w    -93.00 -18.00   0.50    0.11    --  -47.27 135.00-147.00  150
 33  \w    -93.00 -19.00   0.50    0.45    --  -91.75 135.00-147.00  148
 34  \w    -49.00 -20.00   0.50    0.45    --  -91.75  45.00-120.00   58
 35  \w    -49.00 -20.00   0.50    0.45    --  -91.75  45.00 -30.00   58
 36  \w    -49.00 -20.00   0.50    0.45    --  -91.75  45.00   0.00   58
 37  \w    -49.00 -20.00   0.50    0.45    --  -91.75  45.00  30.00   58
 38  \w    -49.00 -20.00   0.50    0.45    --  -91.75  45.00 150.00   58
 39  \w   -166.00 -79.00   0.50    0.45    --  -91.75 -30.00 150.00  174
 40  \w   -163.00 -69.00   0.50    0.45    --  -91.75 -77.00 150.00  188
 41  \w   -163.00 -69.00   0.50    0.45    --  -91.75 -77.00 120.00  188
 42  \w   -163.00 -69.00   0.50    0.45    --  -91.75 -77.00  90.00  188
 43  \w   -163.00 -71.00   0.50    0.45    --  -91.75 -77.00  60.00  184
 44  \w   -119.00 -25.00   0.50    0.11    --  -47.27 -77.00   0.00  188
 45  \w   -163.00 -69.00   0.50    0.45    --  -91.75 -77.00 -30.00  188
 46  \w   -163.00 -75.00   0.50    0.45    --  -91.75 -61.00   0.00  176
 47  \w   -163.00 -75.00   0.50    0.45    --  -91.75 -61.00  30.00  176
 48  \w   -163.00 -69.00   0.50    0.45    --  -91.75 -77.00 -60.00  188
 49  \w   -163.00 -69.00   0.50    0.45    --  -91.75 -77.00-180.00  188
 50  \w   -163.00 -75.00   0.50    0.45    --  -91.75 -61.00-150.00  176
 51  \w   -163.00 -79.00   0.50    0.45    --  -91.75 -45.00-150.00  168
 52  \w   -163.00 -79.00   0.50    0.45    --  -91.75 -45.00-120.00  168
 53  \w   -163.00 -73.00   0.50    0.45    --  -91.75-125.00 120.00  180
 54  \w   -160.00 -67.00   0.50    0.45    --  -91.75-135.00 146.00  186
 55  \w   -119.00 -67.00   0.50    0.11    --  -47.27-135.00 146.00  104
 56  \w   -119.00 -67.00   0.50    0.11    --  -47.27-135.00 -33.00  104
 57  \w   -160.00 -67.00   0.50    0.45    --  -91.75-135.00 -33.00  186
;
_diffrn_measurement_device 'four-circle diffractometer'
_diffrn_measurement_device_type 'XtaLAB Synergy, Dualflex, HyPix'
_diffrn_measurement_method '\w scans'
_diffrn_orient_matrix_type 'CrysAlisPro convention (1999,Acta A55,543-557)'
_diffrn_orient_matrix_UB_11 -0.0676543000
_diffrn_orient_matrix_UB_12 -0.0764086000
_diffrn_orient_matrix_UB_13 -0.1581220000
_diffrn_orient_matrix_UB_21 0.1861986000
_diffrn_orient_matrix_UB_22 0.0689198000
_diffrn_orient_matrix_UB_23 0.0017981000
_diffrn_orient_matrix_UB_31 0.0541689000
_diffrn_orient_matrix_UB_32 -0.1674541000
_diffrn_orient_matrix_UB_33 -0.0001621000
_diffrn_radiation_monochromator mirror
_diffrn_radiation_probe x-ray
_diffrn_radiation_type 'Cu K\a'
_diffrn_radiation_wavelength 1.54184
_diffrn_reflns_av_R_equivalents 0.0409
_diffrn_reflns_av_unetI/netI 0.0215
_diffrn_reflns_Laue_measured_fraction_full 0.999
_diffrn_reflns_Laue_measured_fraction_max 0.965
_diffrn_reflns_limit_h_max 10
_diffrn_reflns_limit_h_min -10
_diffrn_reflns_limit_k_max 9
_diffrn_reflns_limit_k_min -10
_diffrn_reflns_limit_l_max 13
_diffrn_reflns_limit_l_min -13
_diffrn_reflns_number 20245
_diffrn_reflns_point_group_measured_fraction_full 0.999
_diffrn_reflns_point_group_measured_fraction_max 0.965
_diffrn_reflns_theta_full 67.684
_diffrn_reflns_theta_max 75.936
_diffrn_reflns_theta_min 4.539
_diffrn_source 'micro-focus sealed X-ray tube'
_diffrn_source_type 'PhotonJet (Cu) X-ray Source'
_exptl_absorpt_coefficient_mu 6.501
_exptl_absorpt_correction_T_max 1.000
_exptl_absorpt_correction_T_min 0.763
_exptl_absorpt_correction_type gaussian
_exptl_absorpt_process_details
;
CrysAlisPro 1.171.40.78a (Rigaku Oxford Diffraction, 2020)
Numerical absorption correction based on gaussian integration over
			a multifaceted crystal model
Empirical absorption correction using spherical harmonics,
 implemented in SCALE3 ABSPACK scaling algorithm.
;
_exptl_crystal_colour yellow
_exptl_crystal_density_diffrn 1.578
_exptl_crystal_description block
_exptl_crystal_F_000 324
_exptl_crystal_size_max 0.222
_exptl_crystal_size_mid 0.048
_exptl_crystal_size_min 0.031
_refine_diff_density_max 0.206
_refine_diff_density_min -0.264
_refine_diff_density_rms 0.042
_refine_ls_extinction_method none
_refine_ls_goodness_of_fit_ref 1.051
_refine_ls_hydrogen_treatment mixed
_refine_ls_matrix_type full
_refine_ls_number_parameters 183
_refine_ls_number_reflns 2685
_refine_ls_number_restraints 0
_refine_ls_restrained_S_all 1.051
_refine_ls_R_factor_all 0.0336
_refine_ls_R_factor_gt 0.0302
_refine_ls_shift/su_max 0.001
_refine_ls_shift/su_mean 0.000
_refine_ls_structure_factor_coef Fsqd
_refine_ls_weighting_details 'w=1/[\s^2^(Fo^2^)+(0.0506P)^2^+0.1166P] where P=(Fo^2^+2Fc^2^)/3'
_refine_ls_weighting_scheme calc
_refine_ls_wR_factor_gt 0.0855
_refine_ls_wR_factor_ref 0.0886
_reflns_Friedel_coverage 0.000
_reflns_number_gt 2393
_reflns_number_total 2685
_reflns_threshold_expression 'I > 2\s(I)'
_cod_data_source_file d4ce01153h2.cif
_cod_data_source_block exp_204
_cod_original_cell_volume 665.850(14)
_cod_database_code 7249781
_shelx_shelxl_version_number 2018/3
_chemical_oxdiff_formula 'C11 H10 N O'
_shelx_space_group_comment
;
The symmetry employed for this shelxl refinement is uniquely defined
by the following loop, which should always be used as a source of
symmetry information in preference to the above space-group names.
They are only intended as comments.
;
_reflns_odcompleteness_completeness 100.00
_reflns_odcompleteness_iscentric 1
_reflns_odcompleteness_theta 66.97
_olex2_refinement_description
;
1. Fixed Uiso
 At 1.2 times of:
  All C(H) groups
2.a Aromatic/amide H refined with riding coordinates:
 C13(H13), C15(H15), C16(H16)
;
_olex2_submission_special_instructions 'No special instructions were received'
_oxdiff_exptl_absorpt_empirical_details
;
Empirical correction (ABSPACK) includes:
- Absorption correction using spherical harmonics
- Frame scaling
;
_oxdiff_exptl_absorpt_empirical_full_max 1.933
_oxdiff_exptl_absorpt_empirical_full_min 0.647

loop_
_space_group_symop_operation_xyz
'x, y, z'
'-x, -y, -z'

loop_
_atom_site_label
_atom_site_type_symbol
_atom_site_fract_x
_atom_site_fract_y
_atom_site_fract_z
_atom_site_U_iso_or_equiv
_atom_site_adp_type
_atom_site_occupancy
_atom_site_site_symmetry_order
_atom_site_calc_flag
_atom_site_refinement_flags_posn
_atom_site_refinement_flags_adp
_atom_site_refinement_flags_occupancy
_atom_site_disorder_assembly
_atom_site_disorder_group
S6 S 0.37445(7) 0.20636(6) 0.50653(4) 0.05962(15) Uani 1 1 d . . . . .
S17 S 0.03065(7) 0.46556(6) 0.23940(4) 0.05859(15) Uani 1 1 d . . . . .
S2 S 0.67710(7) 0.68549(6) 1.00226(4) 0.06371(16) Uani 1 1 d . . . . .
S4 S 0.81300(8) 0.06893(7) 0.89296(5) 0.07197(18) Uani 1 1 d . . . . .
N3 N 0.7299(2) 0.37073(18) 0.93110(15) 0.0516(3) Uani 1 1 d . . . . .
N1 N 0.5321(2) 0.42687(19) 0.76340(14) 0.0491(3) Uani 1 1 d . . . . .
N5 N 0.5994(2) 0.1629(2) 0.71384(15) 0.0533(4) Uani 1 1 d . . . . .
N14 N 0.3466(2) 0.6556(2) 0.68001(15) 0.0556(4) Uani 1 1 d . . . . .
N17 N -0.0371(3) 0.7709(3) 0.32314(19) 0.0721(5) Uani 1 1 d . . . . .
N11 N 0.1312(2) 0.8571(2) 0.59000(16) 0.0619(4) Uani 1 1 d . . . . .
C12 C 0.1454(2) 0.7100(2) 0.50287(17) 0.0474(4) Uani 1 1 d . . . . .
C6 C 0.5077(2) 0.2677(2) 0.66757(17) 0.0475(4) Uani 1 1 d . . . . .
C17 C 0.0413(2) 0.6568(2) 0.35391(17) 0.0485(4) Uani 1 1 d . . . . .
C13 C 0.2513(2) 0.6094(2) 0.54801(17) 0.0515(4) Uani 1 1 d . . . . .
H13 H 0.256042 0.506574 0.484249 0.062 Uiso 1 1 calc R U . . .
C4 C 0.7115(2) 0.2050(2) 0.84500(17) 0.0505(4) Uani 1 1 d . . . . .
C2 C 0.6459(2) 0.4855(2) 0.89570(16) 0.0481(4) Uani 1 1 d . . . . .
C15 C 0.3318(3) 0.8011(3) 0.7665(2) 0.0670(5) Uani 1 1 d . . . . .
H15 H 0.396577 0.838370 0.859481 0.080 Uiso 1 1 calc R U . . .
C16 C 0.2225(4) 0.8992(3) 0.7221(2) 0.0787(7) Uani 1 1 d . . . . .
H16 H 0.212252 0.998349 0.786878 0.094 Uiso 1 1 calc R U . . .
H1 H 0.475(3) 0.505(3) 0.738(2) 0.061(6) Uiso 1 1 d . . . . .
H3 H 0.803(3) 0.401(3) 1.018(2) 0.061(6) Uiso 1 1 d . . . . .
H5 H 0.589(3) 0.065(3) 0.655(3) 0.072(7) Uiso 1 1 d . . . . .
H17A H -0.098(4) 0.743(4) 0.237(3) 0.095(9) Uiso 1 1 d . . . . .
H17B H -0.020(4) 0.862(4) 0.384(3) 0.094(9) Uiso 1 1 d . . . . .

loop_
_atom_site_aniso_label
_atom_site_aniso_U_11
_atom_site_aniso_U_22
_atom_site_aniso_U_33
_atom_site_aniso_U_23
_atom_site_aniso_U_13
_atom_site_aniso_U_12
S6 0.0708(3) 0.0522(3) 0.0338(2) 0.00460(18) -0.00268(18) 0.0240(2)
S17 0.0727(3) 0.0532(3) 0.0370(2) 0.00985(19) 0.0062(2) 0.0234(2)
S2 0.0852(3) 0.0437(2) 0.0368(2) 0.00476(18) -0.0040(2) 0.0188(2)
S4 0.0943(4) 0.0595(3) 0.0517(3) 0.0206(2) 0.0045(3) 0.0364(3)
N3 0.0622(8) 0.0468(8) 0.0325(7) 0.0104(6) 0.0013(6) 0.0171(6)
N1 0.0585(8) 0.0443(7) 0.0326(7) 0.0099(6) 0.0026(6) 0.0175(6)
N5 0.0665(9) 0.0422(8) 0.0366(7) 0.0071(6) 0.0041(6) 0.0199(6)
N14 0.0618(8) 0.0532(9) 0.0418(8) 0.0181(7) 0.0022(6) 0.0170(7)
N17 0.0981(13) 0.0653(11) 0.0356(8) 0.0109(8) 0.0002(8) 0.0428(10)
N11 0.0806(10) 0.0439(8) 0.0405(8) 0.0083(6) -0.0020(7) 0.0216(7)
C12 0.0500(8) 0.0448(9) 0.0390(8) 0.0147(7) 0.0050(7) 0.0115(7)
C6 0.0535(9) 0.0440(8) 0.0350(8) 0.0090(7) 0.0075(7) 0.0144(7)
C17 0.0522(8) 0.0506(9) 0.0372(8) 0.0149(7) 0.0086(7) 0.0167(7)
C13 0.0606(10) 0.0482(9) 0.0373(8) 0.0135(7) 0.0063(7) 0.0191(8)
C4 0.0572(9) 0.0482(9) 0.0375(8) 0.0123(7) 0.0078(7) 0.0167(7)
C2 0.0565(9) 0.0452(9) 0.0324(7) 0.0110(7) 0.0045(7) 0.0133(7)
C15 0.0850(13) 0.0508(10) 0.0396(9) 0.0115(8) -0.0087(9) 0.0161(9)
C16 0.1139(18) 0.0475(10) 0.0430(10) 0.0039(8) -0.0067(11) 0.0300(11)

loop_
_atom_type_symbol
_atom_type_description
_atom_type_scat_dispersion_real
_atom_type_scat_dispersion_imag
_atom_type_scat_source
C C 0.0181 0.0091 'International Tables Vol C Tables 4.2.6.8 and 6.1.1.4'
H H 0.0000 0.0000 'International Tables Vol C Tables 4.2.6.8 and 6.1.1.4'
N N 0.0311 0.0180 'International Tables Vol C Tables 4.2.6.8 and 6.1.1.4'
S S 0.3331 0.5567 'International Tables Vol C Tables 4.2.6.8 and 6.1.1.4'

loop_
_exptl_crystal_face_index_h
_exptl_crystal_face_index_k
_exptl_crystal_face_index_l
_exptl_crystal_face_perp_dist
1 0 0 0.1245
-1 0 0 0.0702
0 -1 0 0.0174
0 1 0 0.0139
0 0 1 0.0136
0 0 -1 0.0184

loop_
_geom_angle_atom_site_label_1
_geom_angle_atom_site_label_2
_geom_angle_atom_site_label_3
_geom_angle
_geom_angle_site_symmetry_1
_geom_angle_site_symmetry_3
_geom_angle_publ_flag
C4 N3 H3 114.8(14) . . ?
C2 N3 C4 125.33(14) . . ?
C2 N3 H3 119.8(14) . . ?
C6 N1 C2 124.26(15) . . ?
C6 N1 H1 119.4(14) . . ?
C2 N1 H1 116.2(14) . . ?
C6 N5 C4 125.87(16) . . ?
C6 N5 H5 116.6(17) . . ?
C4 N5 H5 117.5(17) . . ?
C15 N14 C13 116.40(16) . . ?
C17 N17 H17A 116.4(19) . . ?
C17 N17 H17B 117(2) . . ?
H17A N17 H17B 126(3) . . ?
C16 N11 C12 115.94(16) . . ?
N11 C12 C17 117.36(15) . . ?
N11 C12 C13 121.53(15) . . ?
C13 C12 C17 121.11(15) . . ?
N1 C6 S6 122.15(13) . . ?
N1 C6 N5 115.09(15) . . ?
N5 C6 S6 122.76(13) . . ?
N17 C17 S17 123.94(14) . . ?
N17 C17 C12 114.98(16) . . ?
C12 C17 S17 121.08(13) . . ?
N14 C13 C12 122.01(16) . . ?
N14 C13 H13 119.0 . . ?
C12 C13 H13 119.0 . . ?
N3 C4 S4 123.75(13) . . ?
N5 C4 S4 122.64(14) . . ?
N5 C4 N3 113.61(15) . . ?
N3 C2 S2 123.44(12) . . ?
N3 C2 N1 115.72(15) . . ?
N1 C2 S2 120.84(13) . . ?
N14 C15 H15 119.2 . . ?
N14 C15 C16 121.65(17) . . ?
C16 C15 H15 119.2 . . ?
N11 C16 C15 122.39(19) . . ?
N11 C16 H16 118.8 . . ?
C15 C16 H16 118.8 . . ?

loop_
_geom_bond_atom_site_label_1
_geom_bond_atom_site_label_2
_geom_bond_distance
_geom_bond_site_symmetry_2
_geom_bond_publ_flag
S6 C6 1.6577(17) . ?
S17 C17 1.6624(18) . ?
S2 C2 1.6529(17) . ?
S4 C4 1.6372(18) . ?
N3 C4 1.373(2) . ?
N3 C2 1.352(2) . ?
N3 H3 0.90(2) . ?
N1 C6 1.359(2) . ?
N1 C2 1.366(2) . ?
N1 H1 0.93(2) . ?
N5 C6 1.360(2) . ?
N5 C4 1.369(2) . ?
N5 H5 0.84(3) . ?
N14 C13 1.333(2) . ?
N14 C15 1.323(3) . ?
N17 C17 1.305(2) . ?
N17 H17A 0.87(3) . ?
N17 H17B 0.80(3) . ?
N11 C12 1.333(2) . ?
N11 C16 1.332(2) . ?
C12 C17 1.497(2) . ?
C12 C13 1.386(2) . ?
C13 H13 0.9300 . ?
C15 H15 0.9300 . ?
C15 C16 1.382(3) . ?
C16 H16 0.9300 . ?

loop_
_geom_torsion_atom_site_label_1
_geom_torsion_atom_site_label_2
_geom_torsion_atom_site_label_3
_geom_torsion_atom_site_label_4
_geom_torsion
_geom_torsion_site_symmetry_1
_geom_torsion_site_symmetry_2
_geom_torsion_site_symmetry_3
_geom_torsion_site_symmetry_4
_geom_torsion_publ_flag
N14 C15 C16 N11 -2.6(4) . . . . ?
N11 C12 C17 S17 -172.70(14) . . . . ?
N11 C12 C17 N17 7.6(3) . . . . ?
N11 C12 C13 N14 -1.2(3) . . . . ?
C12 N11 C16 C15 2.8(4) . . . . ?
C6 N1 C2 S2 175.81(14) . . . . ?
C6 N1 C2 N3 -3.6(3) . . . . ?
C6 N5 C4 S4 178.38(15) . . . . ?
C6 N5 C4 N3 -1.6(3) . . . . ?
C17 C12 C13 N14 179.19(16) . . . . ?
C13 N14 C15 C16 0.4(3) . . . . ?
C13 C12 C17 S17 7.0(2) . . . . ?
C13 C12 C17 N17 -172.75(18) . . . . ?
C4 N3 C2 S2 -178.20(15) . . . . ?
C4 N3 C2 N1 1.2(3) . . . . ?
C4 N5 C6 S6 179.94(15) . . . . ?
C4 N5 C6 N1 -0.5(3) . . . . ?
C2 N3 C4 S4 -178.78(15) . . . . ?
C2 N3 C4 N5 1.2(3) . . . . ?
C2 N1 C6 S6 -177.16(14) . . . . ?
C2 N1 C6 N5 3.3(3) . . . . ?
C15 N14 C13 C12 1.4(3) . . . . ?
C16 N11 C12 C17 178.7(2) . . . . ?
C16 N11 C12 C13 -1.0(3) . . . . ?

loop_
_exptl_oxdiff_crystal_face_indexfrac_h
_exptl_oxdiff_crystal_face_indexfrac_k
_exptl_oxdiff_crystal_face_indexfrac_l
_exptl_oxdiff_crystal_face_x
_exptl_oxdiff_crystal_face_y
_exptl_oxdiff_crystal_face_z
0.9996 -0.0003 -0.0001 -0.0676 0.1861 0.0542
-0.9996 0.0003 0.0001 0.0676 -0.1861 -0.0542
-0.0003 -0.9995 0.0002 0.0764 -0.0689 0.1673
0.0003 0.9995 -0.0002 -0.0764 0.0689 -0.1673
-0.0001 -0.0001 0.9998 -0.1581 0.0018 -0.0002
0.0001 0.0001 -0.9998 0.1581 -0.0018 0.0002
